data_4103325
loop_
_publ_author_name
'Williamson Oloo'
'Peter Y. Zavalij'
'Jing Zhang'
'Eugene Khaskin'
'Andrei N. Vedernikov'

_publ_section_title
;
 Preparation and C-X Reductive Elimination Reactivity of Monoaryl PdIV-X
 Complexes in Water (X = OH, OH2, Cl, Br)
;
_journal_name_full 'Journal of the American Chemical Society'
_journal_page_first 14400
_journal_page_last 14402
_journal_paper_doi 10.1021/ja107185w
_journal_volume 132
_journal_year 2010
_chemical_formula_moiety 'C23 H21 N3 O3 Pd, 2(C2 F3 O2), H2 O'
_chemical_formula_sum 'C27 H23 F6 N3 O8 Pd'
_chemical_formula_weight 737.88
_chemical_name_common Pd-complex
_chemical_name_systematic
;
Pd-complex
;
_space_group_IT_number 14
_symmetry_cell_setting monoclinic
_symmetry_space_group_name_Hall '-P 2ybc'
_symmetry_space_group_name_H-M 'P 1 21/c 1'
_atom_sites_solution_hydrogens geom
_atom_sites_solution_primary direct
_atom_sites_solution_secondary difmap
_audit_creation_method 'SHELXL-97 & ZCIF'
_cell_angle_alpha 90.00
_cell_angle_beta 113.7818(13)
_cell_angle_gamma 90.00
_cell_formula_units_Z 4
_cell_length_a 14.4824(12)
_cell_length_b 12.8318(11)
_cell_length_c 16.8071(14)
_cell_measurement_reflns_used 8601
_cell_measurement_temperature 150(2)
_cell_measurement_theta_max 27.8
_cell_measurement_theta_min 2.2
_cell_volume 2858.1(4)
_computing_cell_refinement Apex2
_computing_data_collection 'Apex2 (Bruker, 2005)'
_computing_data_reduction Apex2
_computing_molecular_graphics 'XSHEL (Bruker, 2004)'
_computing_publication_material SHELXL-97
_computing_structure_refinement 'SHELXL-97 (Sheldrick, 1997)'
_computing_structure_solution 'SHELXS-97 (Sheldrick, 1990)'
_diffrn_ambient_temperature 150(2)
_diffrn_detector 'CCD area detector'
_diffrn_detector_area_resol_mean 8.333
_diffrn_detector_type 'Bruker Smart Apex II'
_diffrn_measured_fraction_theta_full 1.000
_diffrn_measured_fraction_theta_max 1.000
_diffrn_measurement_details 610,610,410
_diffrn_measurement_device_type 'three-circle diffractometer'
_diffrn_measurement_method '\w and \f scans'
_diffrn_measurement_specimen_support 'MiTeGen loop'
_diffrn_orient_matrix_type standard
_diffrn_orient_matrix_UB_11 0.0005870
_diffrn_orient_matrix_UB_12 -0.0004410
_diffrn_orient_matrix_UB_13 -0.0592911
_diffrn_orient_matrix_UB_21 -0.0553827
_diffrn_orient_matrix_UB_22 0.0529314
_diffrn_orient_matrix_UB_23 -0.0198003
_diffrn_orient_matrix_UB_31 0.0512455
_diffrn_orient_matrix_UB_32 0.0571942
_diffrn_orient_matrix_UB_33 0.0178890
_diffrn_radiation_monochromator graphite
_diffrn_radiation_source 'fine-focus sealed tube'
_diffrn_radiation_type MoK\a
_diffrn_radiation_wavelength 0.71073
_diffrn_reflns_av_R_equivalents 0.0335
_diffrn_reflns_av_sigmaI/netI 0.0291
_diffrn_reflns_limit_h_max 17
_diffrn_reflns_limit_h_min -17
_diffrn_reflns_limit_k_max 15
_diffrn_reflns_limit_k_min -15
_diffrn_reflns_limit_l_max 19
_diffrn_reflns_limit_l_min -19
_diffrn_reflns_number 20350
_diffrn_reflns_theta_full 25.00
_diffrn_reflns_theta_max 25.00
_diffrn_reflns_theta_min 2.07
_diffrn_source_current 30.00
_diffrn_source_voltage 50.00
_diffrn_standards_decay_% 0
_exptl_absorpt_coefficient_mu 0.744
_exptl_absorpt_correction_T_max 0.963
_exptl_absorpt_correction_T_min 0.814
_exptl_absorpt_correction_type multi-scan
_exptl_absorpt_process_details 'SADABS (Sheldrick, 1996)'
_exptl_crystal_colour yellow
_exptl_crystal_density_diffrn 1.715
_exptl_crystal_density_method 'not measured'
_exptl_crystal_description plate
_exptl_crystal_F_000 1480
_exptl_crystal_id 'Vedern/Oloo 3-C-O-Pd-anionic 150K'
_exptl_crystal_size_max 0.275
_exptl_crystal_size_mid 0.14
_exptl_crystal_size_min 0.05
_refine_diff_density_max 0.683
_refine_diff_density_min -0.527
_refine_diff_density_rms 0.068
_refine_ls_extinction_method none
_refine_ls_goodness_of_fit_ref 1.000
_refine_ls_hydrogen_treatment mixed
_refine_ls_matrix_type full
_refine_ls_number_parameters 496
_refine_ls_number_reflns 5036
_refine_ls_number_restraints 179
_refine_ls_restrained_S_all 1.019
_refine_ls_R_factor_all 0.0414
_refine_ls_R_factor_gt 0.0320
_refine_ls_shift/su_max 0.001
_refine_ls_shift/su_mean 0.000
_refine_ls_structure_factor_coef Fsqd
_refine_ls_weighting_details 'w=1/[\s^2^(Fo^2^)+(0.01P)^2^+6.36P], P=(max(Fo^2^,0)+2Fc^2^)/3'
_refine_ls_weighting_scheme calc
_refine_ls_wR_factor_gt 0.0656
_refine_ls_wR_factor_ref 0.0681
_reflns_number_gt 4245
_reflns_number_total 5036
_reflns_threshold_expression >2sigma(I)
_cod_data_source_file ja107185w_si_006.cif
_cod_data_source_block 1919
_cod_database_code 4103325
_diffrn_measurement_frame_width-ccd -0.299988
_diffrn_measurement_total_frames-ccd 1630
_diffrn_measurement_frame_time-ccd 90
_diffrn_measurement_total_time-ccd 43.5
_diffrn_detector_distance-ccd 5.0000
_diffrn_measurement_frame_size-ccd 512

loop_
_symmetry_equiv_pos_as_xyz
'x, y, z'
'-x, y+1/2, -z+1/2'
'-x, -y, -z'
'x, -y-1/2, z-1/2'

loop_
_atom_site_label
_atom_site_type_symbol
_atom_site_fract_x
_atom_site_fract_y
_atom_site_fract_z
_atom_site_U_iso_or_equiv
_atom_site_adp_type
_atom_site_occupancy
_atom_site_symmetry_multiplicity
_atom_site_calc_flag
_atom_site_refinement_flags
_atom_site_disorder_assembly
_atom_site_disorder_group
Pd1 Pd 0.214815(17) 0.387067(18) 0.179631(16) 0.02639(8) Uani 1 1 d . . .
O1 O 0.26249(18) 0.23827(17) 0.17359(16) 0.0315(5) Uani 1 1 d D . .
H1 H 0.307(3) 0.228(3) 0.224(3) 0.057(9) Uiso 1 1 d D . .
H2 H 0.211(3) 0.190(3) 0.161(2) 0.057(9) Uiso 1 1 d D . .
O2 O 0.18086(15) 0.53188(16) 0.19134(14) 0.0314(5) Uani 1 1 d . . .
O3 O 0.24538(19) 0.66272(19) 0.29219(18) 0.0399(6) Uani 1 1 d . . .
H3 H 0.260(3) 0.697(3) 0.258(3) 0.058(14) Uiso 1 1 d . . .
C1 C 0.2570(2) 0.5605(2) 0.2734(2) 0.0329(7) Uani 1 1 d . . .
N1 N 0.35564(19) 0.4478(2) 0.22611(18) 0.0328(6) Uani 1 1 d . . .
C11 C 0.3587(2) 0.5362(2) 0.2698(2) 0.0328(7) Uani 1 1 d . . .
C12 C 0.4470(3) 0.5921(3) 0.3079(2) 0.0432(9) Uani 1 1 d . . .
H12 H 0.4494 0.6538 0.3400 0.052 Uiso 1 1 calc R . .
C13 C 0.5319(3) 0.5559(3) 0.2984(3) 0.0499(10) Uani 1 1 d . . .
H13 H 0.5935 0.5934 0.3235 0.060 Uiso 1 1 calc R . .
C14 C 0.5274(3) 0.4658(3) 0.2527(3) 0.0509(10) Uani 1 1 d . . .
H14 H 0.5856 0.4412 0.2458 0.061 Uiso 1 1 calc R . .
C15 C 0.4375(3) 0.4113(3) 0.2169(2) 0.0425(9) Uani 1 1 d . . .
H15 H 0.4339 0.3483 0.1861 0.051 Uiso 1 1 calc R . .
N2 N 0.23390(18) 0.3888(2) 0.31558(17) 0.0305(6) Uani 1 1 d . . .
C21 C 0.2493(2) 0.4886(2) 0.3424(2) 0.0312(7) Uani 1 1 d . . .
C22 C 0.2595(3) 0.5174(3) 0.4244(2) 0.0395(8) Uani 1 1 d . . .
H22 H 0.2713 0.5881 0.4425 0.047 Uiso 1 1 calc R . .
C23 C 0.2521(3) 0.4414(3) 0.4800(2) 0.0444(9) Uani 1 1 d . . .
H23 H 0.2576 0.4594 0.5366 0.053 Uiso 1 1 calc R . .
C24 C 0.2367(3) 0.3396(3) 0.4524(2) 0.0430(9) Uani 1 1 d . . .
H24 H 0.2315 0.2865 0.4898 0.052 Uiso 1 1 calc R . .
C25 C 0.2288(2) 0.3151(3) 0.3705(2) 0.0375(8) Uani 1 1 d . . .
H25 H 0.2196 0.2444 0.3522 0.045 Uiso 1 1 calc R . .
N3 N 0.06767(19) 0.3419(2) 0.12853(17) 0.0296(6) Uani 1 1 d . . .
C31 C 0.0219(2) 0.3497(2) 0.0403(2) 0.0307(7) Uani 1 1 d . . .
C32 C -0.0795(2) 0.3226(3) -0.0023(2) 0.0354(8) Uani 1 1 d . . .
H32 H -0.1127 0.3292 -0.0637 0.042 Uiso 1 1 calc R . .
C33 C -0.1312(3) 0.2861(3) 0.0450(3) 0.0415(9) Uani 1 1 d . . .
H33 H -0.2002 0.2671 0.0162 0.050 Uiso 1 1 calc R . .
C34 C -0.0834(3) 0.2772(3) 0.1338(2) 0.0396(8) Uani 1 1 d . . .
H34 H -0.1183 0.2511 0.1669 0.048 Uiso 1 1 calc R . .
C35 C 0.0171(2) 0.3071(2) 0.1742(2) 0.0332(7) Uani 1 1 d . . .
H35 H 0.0505 0.3026 0.2357 0.040 Uiso 1 1 calc R . .
C40 C 0.1865(2) 0.4115(2) 0.0533(2) 0.0298(7) Uani 1 1 d . . .
C41 C 0.0867(2) 0.3868(2) -0.0005(2) 0.0316(7) Uani 1 1 d . . .
C42 C 0.0561(3) 0.4004(3) -0.0903(2) 0.0376(8) Uani 1 1 d . . .
H42 H -0.0109 0.3836 -0.1290 0.045 Uiso 1 1 calc R . .
C43 C 0.1233(3) 0.4383(3) -0.1225(2) 0.0406(8) Uani 1 1 d . . .
H43 H 0.1016 0.4464 -0.1835 0.049 Uiso 1 1 calc R . .
C44 C 0.2216(3) 0.4649(3) -0.0687(2) 0.0389(8) Uani 1 1 d . . .
C45 C 0.2529(3) 0.4510(3) 0.0214(2) 0.0352(8) Uani 1 1 d . . .
H45 H 0.3197 0.4688 0.0600 0.042 Uiso 1 1 calc R . .
C46 C 0.2918(3) 0.5085(3) -0.1053(3) 0.0554(11) Uani 1 1 d . . .
H46A H 0.2971 0.4599 -0.1482 0.083 Uiso 1 1 calc R . .
H46B H 0.3587 0.5186 -0.0583 0.083 Uiso 1 1 calc R . .
H46C H 0.2659 0.5756 -0.1332 0.083 Uiso 1 1 calc R . .
O51 O 0.12411(17) 0.10767(18) 0.15471(17) 0.0455(6) Uani 1 1 d U . .
O52 O 0.21939(17) -0.02694(18) 0.15088(17) 0.0424(6) Uani 1 1 d U . .
C51 C 0.1418(2) 0.0141(3) 0.1481(2) 0.0316(7) Uani 0.934(5) 1 d PDU A 1
C52 C 0.0534(3) -0.0612(3) 0.1355(3) 0.0397(8) Uani 0.934(5) 1 d PDU A 1
F51 F -0.01549(18) -0.0210(2) 0.1602(2) 0.0631(9) Uani 0.934(5) 1 d PDU A 1
F52 F 0.08416(19) -0.1483(2) 0.18172(19) 0.0648(9) Uani 0.934(5) 1 d PDU A 1
F53 F 0.0069(2) -0.0908(2) 0.05349(18) 0.0690(10) Uani 0.934(5) 1 d PDU A 1
C53 C 0.1418(2) 0.0141(3) 0.1481(2) 0.0316(7) Uani 0.066(5) 1 d PD A 2
C54 C 0.0450(11) -0.0491(15) 0.1310(15) 0.0397(8) Uani 0.066(5) 1 d PD A 2
F54 F -0.0385(12) 0.001(2) 0.082(2) 0.046(10) Uani 0.066(5) 1 d PDU A 2
F55 F 0.035(3) -0.072(3) 0.2041(19) 0.107(19) Uani 0.066(5) 1 d PDU A 2
F56 F 0.046(2) -0.1397(17) 0.095(2) 0.057(11) Uani 0.066(5) 1 d PDU A 2
O61 O 0.3878(2) 0.2038(4) 0.3311(3) 0.0438(10) Uani 0.847(5) 1 d PDU B 1
O62 O 0.5426(3) 0.2357(4) 0.3409(3) 0.0791(15) Uani 0.847(5) 1 d PDU B 1
C61 C 0.4784(3) 0.2285(2) 0.3701(3) 0.0381(9) Uani 0.847(5) 1 d PDU B 1
C62 C 0.5121(3) 0.2544(4) 0.4668(3) 0.0532(11) Uani 0.847(5) 1 d PDU B 1
F61 F 0.4671(4) 0.1937(5) 0.5059(4) 0.0887(18) Uani 0.847(5) 1 d PDU B 1
F62 F 0.6098(3) 0.2453(4) 0.5134(3) 0.0903(16) Uani 0.847(5) 1 d PDU B 1
F63 F 0.4863(3) 0.3534(3) 0.4731(2) 0.0863(12) Uani 0.847(5) 1 d PDU B 1
O63 O 0.4121(15) 0.221(3) 0.3272(15) 0.0438(10) Uani 0.153(5) 1 d PD B 2
O64 O 0.5835(16) 0.204(2) 0.3765(17) 0.0791(15) Uani 0.153(5) 1 d PD B 2
C63 C 0.5006(14) 0.2071(13) 0.3793(12) 0.0381(9) Uani 0.153(5) 1 d PD B 2
C64 C 0.5143(14) 0.1873(15) 0.4736(12) 0.0532(11) Uani 0.153(5) 1 d PD B 2
F64 F 0.601(2) 0.229(3) 0.5300(19) 0.17(2) Uani 0.153(5) 1 d PDU B 2
F65 F 0.445(2) 0.220(2) 0.498(2) 0.073(9) Uani 0.153(5) 1 d PDU B 2
F66 F 0.5206(18) 0.0836(15) 0.4790(14) 0.130(10) Uani 0.153(5) 1 d PDU B 2
O1W O 0.2792(2) 0.7696(2) 0.1735(2) 0.0579(9) Uani 1 1 d D . .
H1W H 0.325(3) 0.766(3) 0.164(3) 0.055(9) Uiso 1 1 d D . .
H2W H 0.263(3) 0.823(3) 0.165(3) 0.055(9) Uiso 1 1 d D . .

loop_
_atom_site_aniso_label
_atom_site_aniso_U_11
_atom_site_aniso_U_22
_atom_site_aniso_U_33
_atom_site_aniso_U_23
_atom_site_aniso_U_13
_atom_site_aniso_U_12
Pd1 0.02556(12) 0.02312(12) 0.03241(13) 0.00153(11) 0.01367(10) 0.00162(10)
O1 0.0317(13) 0.0260(12) 0.0379(13) 0.0008(10) 0.0153(11) 0.0033(10)
O2 0.0304(11) 0.0241(11) 0.0376(13) 0.0001(10) 0.0117(10) 0.0034(9)
O3 0.0456(14) 0.0256(12) 0.0507(16) -0.0028(12) 0.0219(13) -0.0007(11)
C1 0.0355(18) 0.0252(17) 0.0371(19) -0.0019(14) 0.0138(15) 0.0015(14)
N1 0.0278(14) 0.0309(15) 0.0430(16) 0.0091(13) 0.0176(12) 0.0050(12)
C11 0.0343(18) 0.0284(17) 0.0340(18) 0.0078(14) 0.0118(15) 0.0009(14)
C12 0.0359(19) 0.038(2) 0.048(2) 0.0113(17) 0.0097(16) -0.0050(16)
C13 0.035(2) 0.048(2) 0.059(3) 0.018(2) 0.0120(18) -0.0095(18)
C14 0.033(2) 0.054(3) 0.070(3) 0.025(2) 0.0249(19) 0.0126(18)
C15 0.0379(19) 0.042(2) 0.055(2) 0.0165(17) 0.0264(18) 0.0110(16)
N2 0.0277(13) 0.0274(14) 0.0375(15) 0.0011(12) 0.0143(11) 0.0009(12)
C21 0.0263(16) 0.0314(18) 0.0369(18) -0.0016(14) 0.0137(14) 0.0013(13)
C22 0.0364(19) 0.039(2) 0.043(2) -0.0038(17) 0.0162(16) 0.0026(16)
C23 0.0374(19) 0.061(3) 0.039(2) 0.0028(19) 0.0194(17) 0.0097(18)
C24 0.0372(19) 0.050(2) 0.047(2) 0.0131(19) 0.0234(17) 0.0064(17)
C25 0.0300(17) 0.0338(19) 0.052(2) 0.0079(16) 0.0201(16) 0.0025(14)
N3 0.0289(14) 0.0228(13) 0.0381(15) 0.0000(12) 0.0146(12) 0.0029(11)
C31 0.0323(17) 0.0203(15) 0.0397(19) -0.0026(14) 0.0147(15) 0.0057(13)
C32 0.0322(17) 0.0312(18) 0.0400(19) -0.0062(15) 0.0117(15) 0.0004(14)
C33 0.0304(18) 0.0326(19) 0.062(2) -0.0095(17) 0.0184(17) -0.0036(15)
C34 0.0365(19) 0.0340(19) 0.056(2) -0.0041(17) 0.0264(18) -0.0031(15)
C35 0.0326(17) 0.0297(17) 0.044(2) -0.0004(15) 0.0217(15) 0.0002(14)
C40 0.0356(17) 0.0231(16) 0.0344(17) 0.0009(13) 0.0179(15) 0.0048(13)
C41 0.0348(17) 0.0239(15) 0.0381(18) -0.0008(15) 0.0166(14) 0.0066(14)
C42 0.0404(19) 0.0331(19) 0.0375(19) -0.0011(15) 0.0139(15) 0.0072(15)
C43 0.054(2) 0.0359(19) 0.0366(19) 0.0029(16) 0.0232(18) 0.0108(17)
C44 0.051(2) 0.0276(18) 0.048(2) 0.0040(16) 0.0296(18) 0.0055(16)
C45 0.0375(18) 0.0295(18) 0.043(2) 0.0012(15) 0.0211(16) 0.0037(15)
C46 0.069(3) 0.051(2) 0.062(3) 0.011(2) 0.043(2) 0.003(2)
O51 0.0380(13) 0.0300(12) 0.0717(17) -0.0060(12) 0.0252(12) 0.0029(11)
O52 0.0381(13) 0.0327(13) 0.0646(17) 0.0080(12) 0.0291(12) 0.0071(10)
C51 0.0325(16) 0.0300(16) 0.0323(17) 0.0035(14) 0.0132(14) 0.0032(13)
C52 0.0391(19) 0.0359(19) 0.049(2) -0.0061(16) 0.0225(17) -0.0014(15)
F51 0.0399(14) 0.0575(16) 0.103(2) -0.0244(16) 0.0407(15) -0.0106(12)
F52 0.0601(16) 0.0505(15) 0.094(2) 0.0266(14) 0.0418(15) -0.0022(12)
F53 0.082(2) 0.067(2) 0.0509(15) -0.0177(14) 0.0202(14) -0.0350(16)
C53 0.0325(16) 0.0300(16) 0.0323(17) 0.0035(14) 0.0132(14) 0.0032(13)
C54 0.0391(19) 0.0359(19) 0.049(2) -0.0061(16) 0.0225(17) -0.0014(15)
F54 0.030(12) 0.045(13) 0.063(14) 0.006(9) 0.020(9) -0.007(8)
F55 0.11(2) 0.11(2) 0.11(2) 0.002(10) 0.049(12) -0.010(10)
F56 0.060(14) 0.056(14) 0.058(14) -0.006(9) 0.029(10) -0.008(9)
O61 0.0389(18) 0.046(2) 0.0439(16) 0.0050(14) 0.0144(15) 0.0008(17)
O62 0.068(3) 0.090(3) 0.103(4) -0.025(3) 0.060(3) -0.025(2)
C61 0.040(2) 0.025(2) 0.057(2) 0.0047(17) 0.028(2) 0.0110(18)
C62 0.035(2) 0.059(3) 0.054(2) 0.007(2) 0.0064(18) 0.000(2)
F61 0.078(3) 0.137(5) 0.050(2) 0.014(3) 0.024(2) -0.018(3)
F62 0.0391(17) 0.108(3) 0.086(3) 0.016(2) -0.0138(16) -0.0077(17)
F63 0.088(2) 0.077(2) 0.085(2) -0.0380(18) 0.0254(19) 0.0085(17)
O63 0.0389(18) 0.046(2) 0.0439(16) 0.0050(14) 0.0144(15) 0.0008(17)
O64 0.068(3) 0.090(3) 0.103(4) -0.025(3) 0.060(3) -0.025(2)
C63 0.040(2) 0.025(2) 0.057(2) 0.0047(17) 0.028(2) 0.0110(18)
C64 0.035(2) 0.059(3) 0.054(2) 0.007(2) 0.0064(18) 0.000(2)
F64 0.17(3) 0.17(3) 0.17(3) 0.010(10) 0.058(13) -0.009(10)
F65 0.072(12) 0.081(12) 0.064(12) -0.010(8) 0.026(9) 0.031(8)
F66 0.123(13) 0.119(13) 0.127(13) 0.020(9) 0.029(9) -0.014(9)
O1W 0.0496(18) 0.0330(15) 0.104(3) 0.0152(16) 0.0450(18) 0.0078(14)

loop_
_atom_type_symbol
_atom_type_description
_atom_type_scat_dispersion_real
_atom_type_scat_dispersion_imag
_atom_type_scat_source
C C 0.0033 0.0016 'International Tables Vol C Tables 4.2.6.8 and 6.1.1.4'
H H 0.0000 0.0000 'International Tables Vol C Tables 4.2.6.8 and 6.1.1.4'
N N 0.0061 0.0033 'International Tables Vol C Tables 4.2.6.8 and 6.1.1.4'
O O 0.0106 0.0060 'International Tables Vol C Tables 4.2.6.8 and 6.1.1.4'
F F 0.0171 0.0103 'International Tables Vol C Tables 4.2.6.8 and 6.1.1.4'
Pd Pd -0.9988 1.0072 'International Tables Vol C Tables 4.2.6.8 and 6.1.1.4'

loop_
_geom_angle_atom_site_label_1
_geom_angle_atom_site_label_2
_geom_angle_atom_site_label_3
_geom_angle
O2 Pd1 C40 90.33(10)
O2 Pd1 N1 81.40(10)
C40 Pd1 N1 95.27(12)
O2 Pd1 N3 92.87(9)
C40 Pd1 N3 82.32(12)
N1 Pd1 N3 173.79(10)
O2 Pd1 O1 175.29(9)
C40 Pd1 O1 91.26(11)
N1 Pd1 O1 94.04(10)
N3 Pd1 O1 91.73(10)
O2 Pd1 N2 79.39(9)
C40 Pd1 N2 169.60(11)
N1 Pd1 N2 84.82(10)
N3 Pd1 N2 96.52(10)
O1 Pd1 N2 99.10(10)
Pd1 O1 H1 104(3)
Pd1 O1 H2 112(2)
H1 O1 H2 110(4)
C1 O2 Pd1 102.43(17)
C1 O3 H3 106(3)
O3 C1 O2 110.5(3)
O3 C1 C21 110.5(3)
O2 C1 C21 108.4(3)
O3 C1 C11 114.4(3)
O2 C1 C11 106.9(3)
C21 C1 C11 105.9(3)
C15 N1 C11 121.5(3)
C15 N1 Pd1 128.5(2)
C11 N1 Pd1 110.0(2)
N1 C11 C12 121.0(3)
N1 C11 C1 112.0(3)
C12 C11 C1 127.0(3)
C11 C12 C13 118.2(4)
C11 C12 H12 120.9
C13 C12 H12 120.9
C14 C13 C12 120.2(3)
C14 C13 H13 119.9
C12 C13 H13 119.9
C13 C14 C15 119.5(3)
C13 C14 H14 120.2
C15 C14 H14 120.2
N1 C15 C14 119.6(4)
N1 C15 H15 120.2
C14 C15 H15 120.2
C25 N2 C21 119.1(3)
C25 N2 Pd1 133.7(2)
C21 N2 Pd1 107.1(2)
N2 C21 C22 121.8(3)
N2 C21 C1 112.0(3)
C22 C21 C1 126.1(3)
C21 C22 C23 118.7(3)
C21 C22 H22 120.6
C23 C22 H22 120.6
C24 C23 C22 119.3(3)
C24 C23 H23 120.4
C22 C23 H23 120.4
C25 C24 C23 119.5(3)
C25 C24 H24 120.2
C23 C24 H24 120.2
N2 C25 C24 121.5(3)
N2 C25 H25 119.2
C24 C25 H25 119.2
C35 N3 C31 120.8(3)
C35 N3 Pd1 125.3(2)
C31 N3 Pd1 113.9(2)
N3 C31 C32 119.4(3)
N3 C31 C41 114.6(3)
C32 C31 C41 126.0(3)
C33 C32 C31 119.6(3)
C33 C32 H32 120.2
C31 C32 H32 120.2
C34 C33 C32 120.2(3)
C34 C33 H33 119.9
C32 C33 H33 119.9
C33 C34 C35 118.5(3)
C33 C34 H34 120.8
C35 C34 H34 120.8
N3 C35 C34 121.5(3)
N3 C35 H35 119.3
C34 C35 H35 119.3
C45 C40 C41 122.4(3)
C45 C40 Pd1 126.2(3)
C41 C40 Pd1 111.3(2)
C40 C41 C42 117.6(3)
C40 C41 C31 117.8(3)
C42 C41 C31 124.6(3)
C43 C42 C41 120.0(3)
C43 C42 H42 120.0
C41 C42 H42 120.0
C42 C43 C44 122.2(3)
C42 C43 H43 118.9
C44 C43 H43 118.9
C43 C44 C45 118.2(3)
C43 C44 C46 120.9(3)
C45 C44 C46 120.9(3)
C40 C45 C44 119.6(3)
C40 C45 H45 120.2
C44 C45 H45 120.2
C44 C46 H46A 109.5
C44 C46 H46B 109.5
H46A C46 H46B 109.5
C44 C46 H46C 109.5
H46A C46 H46C 109.5
H46B C46 H46C 109.5
O52 C51 O51 129.2(3)
O52 C51 C52 115.6(3)
O51 C51 C52 115.2(3)
F53 C52 F51 107.8(3)
F53 C52 F52 106.1(3)
F51 C52 F52 105.1(3)
F53 C52 C51 111.6(3)
F51 C52 C51 113.5(3)
F52 C52 C51 112.3(3)
F56 C54 F54 108.7(15)
F56 C54 F55 105.5(15)
F54 C54 F55 105.6(15)
O62 C61 O61 128.3(4)
O62 C61 C62 116.3(4)
O61 C61 C62 115.4(4)
F62 C62 F63 107.7(4)
F62 C62 F61 105.9(5)
F63 C62 F61 107.8(5)
F62 C62 C61 114.6(5)
F63 C62 C61 108.0(3)
F61 C62 C61 112.5(4)
O64 C63 O63 136.9(16)
O64 C63 C64 108.3(13)
O63 C63 C64 114.8(13)
F65 C64 F66 109.7(14)
F65 C64 F64 106.0(14)
F66 C64 F64 109.0(15)
F65 C64 C63 118.8(14)
F66 C64 C63 102.2(11)
F64 C64 C63 110.9(14)
H1W O1W H2W 106(5)

loop_
_geom_bond_atom_site_label_1
_geom_bond_atom_site_label_2
_geom_bond_distance
Pd1 O2 1.952(2)
Pd1 C40 2.019(3)
Pd1 N1 2.023(3)
Pd1 N3 2.034(3)
Pd1 O1 2.047(2)
Pd1 N2 2.188(3)
O1 H1 0.84(4)
O1 H2 0.92(4)
O2 C1 1.424(4)
O3 C1 1.375(4)
O3 H3 0.81(4)
C1 C21 1.522(5)
C1 C11 1.530(4)
N1 C15 1.340(4)
N1 C11 1.343(4)
C11 C12 1.378(5)
C12 C13 1.384(5)
C12 H12 0.9500
C13 C14 1.374(6)
C13 H13 0.9500
C14 C15 1.384(5)
C14 H14 0.9500
C15 H15 0.9500
N2 C25 1.345(4)
N2 C21 1.346(4)
C21 C22 1.376(5)
C22 C23 1.383(5)
C22 H22 0.9500
C23 C24 1.375(5)
C23 H23 0.9500
C24 C25 1.371(5)
C24 H24 0.9500
C25 H25 0.9500
N3 C35 1.334(4)
N3 C31 1.362(4)
C31 C32 1.393(4)
C31 C41 1.448(4)
C32 C33 1.376(5)
C32 H32 0.9500
C33 C34 1.374(5)
C33 H33 0.9500
C34 C35 1.389(5)
C34 H34 0.9500
C35 H35 0.9500
C40 C45 1.373(4)
C40 C41 1.398(4)
C41 C42 1.402(4)
C42 C43 1.377(5)
C42 H42 0.9500
C43 C44 1.386(5)
C43 H43 0.9500
C44 C45 1.405(5)
C44 C46 1.494(5)
C45 H45 0.9500
C46 H46A 0.9800
C46 H46B 0.9800
C46 H46C 0.9800
O51 C51 1.243(4)
O52 C51 1.224(4)
C51 C52 1.549(5)
C52 F53 1.322(4)
C52 F51 1.329(4)
C52 F52 1.331(5)
C54 F56 1.318(11)
C54 F54 1.324(11)
C54 F55 1.327(11)
O61 C61 1.248(5)
O62 C61 1.216(5)
C61 C62 1.534(6)
C62 F62 1.318(6)
C62 F63 1.339(6)
C62 F61 1.344(7)
O63 C63 1.239(10)
O64 C63 1.221(10)
C63 C64 1.537(11)
C64 F65 1.301(11)
C64 F66 1.335(11)
C64 F64 1.344(12)
O1W H1W 0.74(4)
O1W H2W 0.72(4)

loop_
_geom_hbond_atom_site_label_D
_geom_hbond_atom_site_label_H
_geom_hbond_atom_site_label_A
_geom_hbond_distance_DH
_geom_hbond_distance_HA
_geom_hbond_distance_DA
_geom_hbond_angle_DHA
_geom_hbond_site_symmetry_A
O1 H1 O61 0.84(4) 1.73(4) 2.573(4) 174(4) .
O1 H1 O63 0.84(4) 1.79(5) 2.63(2) 171(4) .
O1 H2 O51 0.92(4) 1.61(4) 2.532(3) 172(4) .
O3 H3 O1W 0.81(4) 1.82(4) 2.626(4) 174(4) .
O1W H1W O64 0.74(4) 1.89(5) 2.589(19) 157(5) 2_655
O1W H1W O62 0.74(4) 1.99(4) 2.722(5) 168(5) 2_655
O1W H2W O52 0.72(4) 2.01(4) 2.728(4) 176(5) 1_565

loop_
_geom_torsion_atom_site_label_1
_geom_torsion_atom_site_label_2
_geom_torsion_atom_site_label_3
_geom_torsion_atom_site_label_4
_geom_torsion
C40 Pd1 O2 C1 -138.12(19)
N1 Pd1 O2 C1 -42.84(18)
N3 Pd1 O2 C1 139.55(19)
N2 Pd1 O2 C1 43.46(18)
Pd1 O2 C1 O3 179.3(2)
Pd1 O2 C1 C21 -59.5(2)
Pd1 O2 C1 C11 54.2(2)
O2 Pd1 N1 C15 -156.1(3)
C40 Pd1 N1 C15 -66.5(3)
O1 Pd1 N1 C15 25.1(3)
N2 Pd1 N1 C15 123.9(3)
O2 Pd1 N1 C11 23.1(2)
C40 Pd1 N1 C11 112.7(2)
O1 Pd1 N1 C11 -155.7(2)
N2 Pd1 N1 C11 -56.9(2)
C15 N1 C11 C12 -0.9(5)
Pd1 N1 C11 C12 179.8(3)
C15 N1 C11 C1 -178.6(3)
Pd1 N1 C11 C1 2.1(3)
O3 C1 C11 N1 -160.7(3)
O2 C1 C11 N1 -38.1(3)
C21 C1 C11 N1 77.4(3)
O3 C1 C11 C12 21.8(5)
O2 C1 C11 C12 144.4(3)
C21 C1 C11 C12 -100.2(4)
N1 C11 C12 C13 1.4(5)
C1 C11 C12 C13 178.8(3)
C11 C12 C13 C14 -0.7(5)
C12 C13 C14 C15 -0.5(6)
C11 N1 C15 C14 -0.3(5)
Pd1 N1 C15 C14 178.8(3)
C13 C14 C15 N1 1.0(5)
O2 Pd1 N2 C25 154.6(3)
C40 Pd1 N2 C25 145.9(6)
N1 Pd1 N2 C25 -123.2(3)
N3 Pd1 N2 C25 62.9(3)
O1 Pd1 N2 C25 -29.9(3)
O2 Pd1 N2 C21 -22.08(19)
C40 Pd1 N2 C21 -30.8(7)
N1 Pd1 N2 C21 60.1(2)
N3 Pd1 N2 C21 -113.8(2)
O1 Pd1 N2 C21 153.39(19)
C25 N2 C21 C22 -0.4(5)
Pd1 N2 C21 C22 176.9(3)
C25 N2 C21 C1 177.8(3)
Pd1 N2 C21 C1 -5.0(3)
O3 C1 C21 N2 163.8(3)
O2 C1 C21 N2 42.6(3)
C11 C1 C21 N2 -71.8(3)
O3 C1 C21 C22 -18.2(4)
O2 C1 C21 C22 -139.3(3)
C11 C1 C21 C22 106.2(4)
N2 C21 C22 C23 -0.9(5)
C1 C21 C22 C23 -178.8(3)
C21 C22 C23 C24 1.1(5)
C22 C23 C24 C25 0.0(5)
C21 N2 C25 C24 1.5(5)
Pd1 N2 C25 C24 -174.9(2)
C23 C24 C25 N2 -1.3(5)
O2 Pd1 N3 C35 -90.9(3)
C40 Pd1 N3 C35 179.1(3)
O1 Pd1 N3 C35 88.1(3)
N2 Pd1 N3 C35 -11.3(3)
O2 Pd1 N3 C31 89.2(2)
C40 Pd1 N3 C31 -0.7(2)
O1 Pd1 N3 C31 -91.8(2)
N2 Pd1 N3 C31 168.9(2)
C35 N3 C31 C32 1.1(4)
Pd1 N3 C31 C32 -179.0(2)
C35 N3 C31 C41 -178.9(3)
Pd1 N3 C31 C41 1.0(3)
N3 C31 C32 C33 -1.4(5)
C41 C31 C32 C33 178.5(3)
C31 C32 C33 C34 0.4(5)
C32 C33 C34 C35 0.9(5)
C31 N3 C35 C34 0.3(5)
Pd1 N3 C35 C34 -179.6(2)
C33 C34 C35 N3 -1.3(5)
O2 Pd1 C40 C45 85.0(3)
N1 Pd1 C40 C45 3.6(3)
N3 Pd1 C40 C45 177.8(3)
O1 Pd1 C40 C45 -90.6(3)
N2 Pd1 C40 C45 93.6(7)
O2 Pd1 C40 C41 -92.6(2)
N1 Pd1 C40 C41 -174.0(2)
N3 Pd1 C40 C41 0.3(2)
O1 Pd1 C40 C41 91.8(2)
N2 Pd1 C40 C41 -84.0(7)
C45 C40 C41 C42 2.1(5)
Pd1 C40 C41 C42 179.7(2)
C45 C40 C41 C31 -177.4(3)
Pd1 C40 C41 C31 0.2(4)
N3 C31 C41 C40 -0.8(4)
C32 C31 C41 C40 179.2(3)
N3 C31 C41 C42 179.7(3)
C32 C31 C41 C42 -0.3(5)
C40 C41 C42 C43 -0.8(5)
C31 C41 C42 C43 178.7(3)
C41 C42 C43 C44 -0.6(5)
C42 C43 C44 C45 0.9(5)
C42 C43 C44 C46 -178.3(3)
C41 C40 C45 C44 -1.8(5)
Pd1 C40 C45 C44 -179.1(2)
C43 C44 C45 C40 0.3(5)
C46 C44 C45 C40 179.5(3)
O52 C51 C52 F53 -78.4(4)
O51 C51 C52 F53 102.1(4)
O52 C51 C52 F51 159.6(3)
O51 C51 C52 F51 -19.9(5)
O52 C51 C52 F52 40.6(4)
O51 C51 C52 F52 -138.9(3)
O62 C61 C62 F62 -23.0(5)
O61 C61 C62 F62 157.8(5)
O62 C61 C62 F63 97.1(4)
O61 C61 C62 F63 -82.1(4)
O62 C61 C62 F61 -144.1(5)
O61 C61 C62 F61 36.8(5)
O64 C63 C64 F65 157(2)
O63 C63 C64 F65 -23(2)
O64 C63 C64 F66 -81.7(18)
O63 C63 C64 F66 98.2(18)
O64 C63 C64 F64 34(2)
O63 C63 C64 F64 -146(2)
